data_7241399
loop_
_publ_author_name
'Maity, Souvik'
'Ghosh, Tanmoy Kumar'
'Gomila, Rosa Maria'
'Frontera, Antonio'
'Ghosh, Ashutosh'

_publ_section_title
;
 Recurrent \p(arene)&#x2022;&#x2022;&#x2022;\p(chelate ring) motifs in
 four trinuclear CuII2MII (M = Cd/Zn) complexes derived from an
 unsymmetrical N2O2 donor ligand: structural and theoretical
 investigations
;
_journal_name_full CrystEngComm
_journal_paper_doi 10.1039/D0CE01219J
_journal_year 2020
_chemical_formula_sum 'C40 H36 Cd Cu2 N10 O4'
_chemical_formula_weight 960.29
_space_group_crystal_system monoclinic
_space_group_IT_number 15
_space_group_name_Hall '-C 2yc'
_space_group_name_H-M_alt 'C 1 2/c 1'
_atom_sites_solution_hydrogens geom
_audit_creation_method SHELXL-2014/7
_audit_update_record
;
2020-10-02 deposited with the CCDC.	2020-10-13 downloaded from the CCDC.
;
_cell_angle_alpha 90
_cell_angle_beta 99.931(3)
_cell_angle_gamma 90
_cell_formula_units_Z 4
_cell_length_a 25.5879(19)
_cell_length_b 10.0363(8)
_cell_length_c 15.8719(12)
_cell_measurement_reflns_used 22286
_cell_measurement_temperature 293(2)
_cell_measurement_theta_max 25.302
_cell_measurement_theta_min 1.616
_cell_volume 4015.0(5)
_computing_cell_refinement 'Bruker SAINT'
_computing_data_collection 'Bruker APEX2'
_computing_data_reduction 'Bruker SAINT'
_computing_molecular_graphics 'Bruker SHELXTL'
_computing_publication_material 'Bruker SHELXTL'
_computing_structure_refinement 'SHELXL-2014/7 (Sheldrick, 2014)'
_computing_structure_solution 'SHELXS-97 (Sheldrick 2008)'
_diffrn_ambient_temperature 293(2)
_diffrn_measured_fraction_theta_full 0.995
_diffrn_measured_fraction_theta_max 0.992
_diffrn_measurement_device_type 'Bruker APEX-II CCD'
_diffrn_measurement_method '\f and \w scans'
_diffrn_radiation_type MoK\a
_diffrn_radiation_wavelength 0.71073
_diffrn_reflns_av_R_equivalents 0.0373
_diffrn_reflns_av_unetI/netI 0.0249
_diffrn_reflns_Laue_measured_fraction_full 0.995
_diffrn_reflns_Laue_measured_fraction_max 0.992
_diffrn_reflns_limit_h_max 30
_diffrn_reflns_limit_h_min -30
_diffrn_reflns_limit_k_max 11
_diffrn_reflns_limit_k_min -12
_diffrn_reflns_limit_l_max 18
_diffrn_reflns_limit_l_min -18
_diffrn_reflns_number 22286
_diffrn_reflns_point_group_measured_fraction_full 0.995
_diffrn_reflns_point_group_measured_fraction_max 0.992
_diffrn_reflns_theta_full 25.242
_diffrn_reflns_theta_max 25.302
_diffrn_reflns_theta_min 1.616
_exptl_absorpt_coefficient_mu 1.629
_exptl_absorpt_correction_T_max 0.612
_exptl_absorpt_correction_T_min 0.484
_exptl_absorpt_correction_type empirical
_exptl_absorpt_process_details SADABS
_exptl_crystal_colour GREEN
_exptl_crystal_density_diffrn 1.589
_exptl_crystal_description BLOCK
_exptl_crystal_F_000 1936
_exptl_crystal_size_max 0.45
_exptl_crystal_size_mid 0.38
_exptl_crystal_size_min 0.30
_refine_diff_density_max 2.205
_refine_diff_density_min -0.367
_refine_diff_density_rms 0.146
_refine_ls_extinction_method none
_refine_ls_goodness_of_fit_ref 1.485
_refine_ls_hydrogen_treatment constr
_refine_ls_matrix_type full
_refine_ls_number_parameters 264
_refine_ls_number_reflns 3623
_refine_ls_number_restraints 9
_refine_ls_restrained_S_all 1.486
_refine_ls_R_factor_all 0.0672
_refine_ls_R_factor_gt 0.0520
_refine_ls_shift/su_max 0.001
_refine_ls_shift/su_mean 0.000
_refine_ls_structure_factor_coef Fsqd
_refine_ls_weighting_details 'w=1/[\s^2^(Fo^2^)+(0.0645P)^2^+8.5154P] where P=(Fo^2^+2Fc^2^)/3'
_refine_ls_weighting_scheme calc
_refine_ls_wR_factor_gt 0.1611
_refine_ls_wR_factor_ref 0.1694
_reflns_Friedel_coverage 0.000
_reflns_number_gt 2858
_reflns_number_total 3623
_reflns_threshold_expression 'I > 2\s(I)'
_cod_data_source_file d0ce01219j2.cif
_cod_data_source_block 2
_cod_depositor_comments
;
The following automatic conversions were performed:

data item '_exptl_absorpt_correction_type' value 'EMPIRICAL' was
changed to 'empirical' in accordance with the
/home/data/users/saulius/crontab/automatic-downloads/rss-feeds/RSC/lib/dictionaries/cif_core.dic
dictionary named 'cif_core.dic' version 2.4.2 last updated on
2011-04-26.

Automatic conversion script
Id: cif_fix_values 7556 2019-12-06 15:28:31Z antanas 
;
_cod_original_sg_symbol_H-M 'C 2/c'
_cod_database_code 7241399
_shelx_shelxl_version_number 2014/7
_shelx_space_group_comment
;
The symmetry employed for this shelxl refinement is uniquely defined
by the following loop, which should always be used as a source of
symmetry information in preference to the above space-group names.
They are only intended as comments.
;

loop_
_space_group_symop_operation_xyz
'x, y, z'
'-x, y, -z+1/2'
'x+1/2, y+1/2, z'
'-x+1/2, y+1/2, -z+1/2'
'-x, -y, -z'
'x, -y, z-1/2'
'-x+1/2, -y+1/2, -z'
'x+1/2, -y+1/2, z-1/2'

loop_
_atom_site_label
_atom_site_type_symbol
_atom_site_fract_x
_atom_site_fract_y
_atom_site_fract_z
_atom_site_U_iso_or_equiv
_atom_site_adp_type
_atom_site_occupancy
_atom_site_site_symmetry_order
_atom_site_calc_flag
_atom_site_refinement_flags_posn
_atom_site_refinement_flags_adp
_atom_site_refinement_flags_occupancy
_atom_site_disorder_assembly
_atom_site_disorder_group
C1 C 0.4565(2) 0.4797(7) 0.8833(4) 0.0524(15) Uani 1 1 d . . . . .
C2 C 0.4126(2) 0.4019(8) 0.8862(4) 0.0604(17) Uani 1 1 d . . . . .
H2 H 0.4090 0.3202 0.8582 0.072 Uiso 1 1 calc R U . . .
C3 C 0.3744(3) 0.4436(10) 0.9297(4) 0.075(2) Uani 1 1 d . . . . .
H3 H 0.3449 0.3901 0.9311 0.089 Uiso 1 1 calc R U . . .
C4 C 0.3787(3) 0.5651(11) 0.9723(5) 0.083(3) Uani 1 1 d . . . . .
H4 H 0.3524 0.5929 1.0020 0.100 Uiso 1 1 calc R U . . .
C5 C 0.4211(3) 0.6413(9) 0.9700(4) 0.072(2) Uani 1 1 d . . . . .
H5 H 0.4241 0.7223 0.9989 0.086 Uiso 1 1 calc R U . . .
C6 C 0.4608(3) 0.6031(7) 0.9259(4) 0.0566(17) Uani 1 1 d . . . . .
C7 C 0.5027(3) 0.6946(7) 0.9212(4) 0.0598(17) Uani 1 1 d . . . . .
H7 H 0.4998 0.7775 0.9462 0.072 Uiso 1 1 calc R U . . .
C8 C 0.5781(3) 0.7898(8) 0.8793(6) 0.083(2) Uani 1 1 d . . . . .
H8A H 0.6107 0.7806 0.9204 0.100 Uiso 1 1 calc R U . . .
H8B H 0.5612 0.8726 0.8912 0.100 Uiso 1 1 calc R U . . .
C9 C 0.5908(4) 0.7934(8) 0.7877(5) 0.082(2) Uani 1 1 d . . . . .
H9A H 0.5590 0.7695 0.7480 0.098 Uiso 1 1 calc R U . . .
H9B H 0.6000 0.8840 0.7749 0.098 Uiso 1 1 calc R U . . .
C10 C 0.6330(3) 0.7071(8) 0.7733(5) 0.074(2) Uani 1 1 d . . . . .
H10A H 0.6665 0.7462 0.7997 0.089 Uiso 1 1 calc R U . . .
H10B H 0.6329 0.7018 0.7122 0.089 Uiso 1 1 calc R U . . .
C11 C 0.6686(3) 0.4942(9) 0.8053(4) 0.066(2) Uani 1 1 d . . . . .
C12 C 0.7171(4) 0.5373(11) 0.7667(6) 0.104(3) Uani 1 1 d . . . . .
H12A H 0.7068 0.5488 0.7061 0.156 Uiso 1 1 calc R U . . .
H12B H 0.7441 0.4700 0.7779 0.156 Uiso 1 1 calc R U . . .
H12C H 0.7306 0.6199 0.7921 0.156 Uiso 1 1 calc R U . . .
C13 C 0.6699(2) 0.3576(8) 0.8361(4) 0.0589(17) Uani 1 1 d . . . . .
C14 C 0.7204(3) 0.2956(11) 0.8704(5) 0.084(3) Uani 1 1 d . . . . .
H14 H 0.7515 0.3444 0.8735 0.101 Uiso 1 1 calc R U . . .
C15 C 0.7228(3) 0.1665(11) 0.8983(6) 0.090(3) Uani 1 1 d . . . . .
H15 H 0.7552 0.1278 0.9207 0.108 Uiso 1 1 calc R U . . .
C16 C 0.6760(4) 0.0939(9) 0.8927(6) 0.092(3) Uani 1 1 d . . . . .
H16 H 0.6773 0.0060 0.9115 0.110 Uiso 1 1 calc R U . . .
C17 C 0.6290(3) 0.1488(7) 0.8606(5) 0.0668(18) Uani 1 1 d . . . . .
H17 H 0.5984 0.0974 0.8554 0.080 Uiso 1 1 calc R U . . .
C18 C 0.6253(2) 0.2824(7) 0.8346(4) 0.0501(15) Uani 1 1 d . . . . .
C19 C 0.5471(4) 0.0602(9) 0.6225(6) 0.083(2) Uani 1 1 d . . . . .
Cd1 Cd 0.5000 0.25110(6) 0.7500 0.0509(2) Uani 1 2 d S T P . .
Cu1 Cu 0.56210(3) 0.51054(7) 0.83939(5) 0.0482(3) Uani 1 1 d . . . . .
N1 N 0.5426(2) 0.6771(5) 0.8877(3) 0.0579(13) Uani 1 1 d . . . . .
N2 N 0.6296(2) 0.5714(6) 0.8068(3) 0.0563(13) Uani 1 1 d . . . . .
N3 N 0.5187(3) 0.1021(8) 0.6573(6) 0.094(2) Uani 1 1 d . . . . .
N4 N 0.5763(5) -0.0004(11) 0.5753(7) 0.139(4) Uani 1 1 d D . . . .
O1 O 0.49294(15) 0.4395(4) 0.8393(3) 0.0560(11) Uani 1 1 d . . . . .
O2 O 0.57762(15) 0.3344(4) 0.8100(3) 0.0516(10) Uani 1 1 d . . . . .
N5A N 0.6681(9) 0.045(5) 0.580(3) 0.129(16) Uiso 0.3333 1 d D . P A 1
C20A C 0.6252(9) 0.004(8) 0.591(5) 0.125(10) Uiso 0.3333 1 d D U P A 1
N5B N 0.6669(8) -0.059(4) 0.609(2) 0.136(10) Uiso 0.3333 1 d D . P A 2
C20B C 0.6211(10) -0.031(6) 0.604(4) 0.125(10) Uiso 0.3333 1 d D U P A 2
N5C N 0.6648(10) 0.090(5) 0.578(4) 0.15(2) Uiso 0.3333 1 d D . P A 3
C20C C 0.6234(8) 0.036(4) 0.579(3) 0.079(9) Uiso 0.3333 1 d D . P A 3

loop_
_atom_site_aniso_label
_atom_site_aniso_U_11
_atom_site_aniso_U_22
_atom_site_aniso_U_33
_atom_site_aniso_U_23
_atom_site_aniso_U_13
_atom_site_aniso_U_12
C1 0.049(3) 0.065(4) 0.041(3) 0.002(3) 0.002(3) 0.014(3)
C2 0.048(3) 0.086(5) 0.048(3) 0.011(3) 0.012(3) 0.003(3)
C3 0.053(4) 0.125(7) 0.048(4) 0.015(4) 0.013(3) 0.006(4)
C4 0.074(5) 0.130(8) 0.048(4) -0.001(5) 0.017(4) 0.037(5)
C5 0.066(5) 0.095(6) 0.055(4) -0.009(4) 0.010(3) 0.028(4)
C6 0.061(4) 0.069(4) 0.038(3) -0.002(3) 0.001(3) 0.022(3)
C7 0.071(5) 0.055(4) 0.048(4) -0.010(3) -0.004(3) 0.016(4)
C8 0.086(6) 0.048(4) 0.107(7) -0.017(4) -0.008(5) -0.011(4)
C9 0.113(7) 0.059(5) 0.065(5) 0.010(4) -0.004(4) -0.024(5)
C10 0.079(5) 0.074(5) 0.068(5) 0.004(4) 0.014(4) -0.028(4)
C11 0.052(4) 0.100(6) 0.047(4) -0.011(4) 0.009(3) -0.024(4)
C12 0.083(6) 0.143(9) 0.096(6) 0.005(6) 0.044(5) -0.034(6)
C13 0.046(3) 0.084(5) 0.047(3) -0.014(3) 0.011(3) 0.003(3)
C14 0.042(4) 0.134(8) 0.076(5) -0.027(5) 0.012(3) 0.007(4)
C15 0.060(5) 0.110(8) 0.095(6) -0.012(6) 0.001(4) 0.029(5)
C16 0.089(6) 0.083(6) 0.098(6) -0.006(5) -0.001(5) 0.038(5)
C17 0.052(4) 0.061(4) 0.087(5) -0.006(4) 0.011(3) 0.015(3)
C18 0.037(3) 0.065(4) 0.049(3) -0.008(3) 0.009(2) 0.006(3)
C19 0.109(7) 0.055(5) 0.084(6) -0.007(4) 0.014(5) -0.008(5)
Cd1 0.0390(3) 0.0440(4) 0.0682(4) 0.000 0.0055(3) 0.000
Cu1 0.0439(4) 0.0465(5) 0.0528(5) -0.0036(3) 0.0049(3) -0.0025(3)
N1 0.062(3) 0.050(3) 0.057(3) -0.004(3) -0.003(3) 0.003(3)
N2 0.053(3) 0.065(4) 0.051(3) -0.004(3) 0.008(2) -0.015(3)
N3 0.085(5) 0.076(5) 0.122(6) -0.029(5) 0.022(5) 0.006(4)
N4 0.146(9) 0.140(9) 0.143(9) -0.052(7) 0.064(8) -0.008(7)
O1 0.043(2) 0.060(3) 0.067(3) -0.020(2) 0.017(2) -0.004(2)
O2 0.039(2) 0.047(2) 0.068(3) -0.007(2) 0.0062(18) 0.0017(18)

loop_
_atom_type_symbol
_atom_type_description
_atom_type_scat_dispersion_real
_atom_type_scat_dispersion_imag
_atom_type_scat_source
C C 0.0033 0.0016 'International Tables Vol C Tables 4.2.6.8 and 6.1.1.4'
H H 0.0000 0.0000 'International Tables Vol C Tables 4.2.6.8 and 6.1.1.4'
N N 0.0061 0.0033 'International Tables Vol C Tables 4.2.6.8 and 6.1.1.4'
O O 0.0106 0.0060 'International Tables Vol C Tables 4.2.6.8 and 6.1.1.4'
Cu Cu 0.3201 1.2651 'International Tables Vol C Tables 4.2.6.8 and 6.1.1.4'
Cd Cd -0.8075 1.2024 'International Tables Vol C Tables 4.2.6.8 and 6.1.1.4'

loop_
_geom_angle_atom_site_label_1
_geom_angle_atom_site_label_2
_geom_angle_atom_site_label_3
_geom_angle
_geom_angle_site_symmetry_1
_geom_angle_site_symmetry_3
_geom_angle_publ_flag
O1 C1 C2 120.0(6) . . ?
O1 C1 C6 121.3(6) . . ?
C2 C1 C6 118.7(6) . . ?
C3 C2 C1 120.4(8) . . ?
C3 C2 H2 119.8 . . ?
C1 C2 H2 119.8 . . ?
C2 C3 C4 120.9(8) . . ?
C2 C3 H3 119.6 . . ?
C4 C3 H3 119.6 . . ?
C5 C4 C3 119.3(7) . . ?
C5 C4 H4 120.4 . . ?
C3 C4 H4 120.4 . . ?
C4 C5 C6 121.7(8) . . ?
C4 C5 H5 119.1 . . ?
C6 C5 H5 119.1 . . ?
C5 C6 C1 119.0(7) . . ?
C5 C6 C7 118.2(7) . . ?
C1 C6 C7 122.7(6) . . ?
N1 C7 C6 127.8(7) . . ?
N1 C7 H7 116.1 . . ?
C6 C7 H7 116.1 . . ?
N1 C8 C9 109.7(6) . . ?
N1 C8 H8A 109.7 . . ?
C9 C8 H8A 109.7 . . ?
N1 C8 H8B 109.7 . . ?
C9 C8 H8B 109.7 . . ?
H8A C8 H8B 108.2 . . ?
C10 C9 C8 115.1(7) . . ?
C10 C9 H9A 108.5 . . ?
C8 C9 H9A 108.5 . . ?
C10 C9 H9B 108.5 . . ?
C8 C9 H9B 108.5 . . ?
H9A C9 H9B 107.5 . . ?
C9 C10 N2 114.2(6) . . ?
C9 C10 H10A 108.7 . . ?
N2 C10 H10A 108.7 . . ?
C9 C10 H10B 108.7 . . ?
N2 C10 H10B 108.7 . . ?
H10A C10 H10B 107.6 . . ?
N2 C11 C13 122.9(6) . . ?
N2 C11 C12 121.9(8) . . ?
C13 C11 C12 115.2(8) . . ?
C11 C12 H12A 109.5 . . ?
C11 C12 H12B 109.5 . . ?
H12A C12 H12B 109.5 . . ?
C11 C12 H12C 109.5 . . ?
H12A C12 H12C 109.5 . . ?
H12B C12 H12C 109.5 . . ?
C18 C13 C14 117.1(7) . . ?
C18 C13 C11 123.0(6) . . ?
C14 C13 C11 119.9(7) . . ?
C15 C14 C13 121.0(8) . . ?
C15 C14 H14 119.5 . . ?
C13 C14 H14 119.5 . . ?
C14 C15 C16 119.1(7) . . ?
C14 C15 H15 120.5 . . ?
C16 C15 H15 120.5 . . ?
C17 C16 C15 120.9(9) . . ?
C17 C16 H16 119.6 . . ?
C15 C16 H16 119.6 . . ?
C16 C17 C18 121.1(8) . . ?
C16 C17 H17 119.4 . . ?
C18 C17 H17 119.4 . . ?
O2 C18 C13 120.9(6) . . ?
O2 C18 C17 118.5(6) . . ?
C13 C18 C17 120.6(6) . . ?
N3 C19 N4 172.3(11) . . ?
N3 Cd1 N3 94.7(5) . 2_656 ?
N3 Cd1 O2 105.1(2) . . ?
N3 Cd1 O2 104.5(2) 2_656 . ?
N3 Cd1 O2 104.5(2) . 2_656 ?
N3 Cd1 O2 105.1(2) 2_656 2_656 ?
O2 Cd1 O2 135.6(2) . 2_656 ?
N3 Cd1 O1 168.3(2) . . ?
N3 Cd1 O1 95.4(3) 2_656 . ?
O2 Cd1 O1 66.42(14) . . ?
O2 Cd1 O1 78.60(15) 2_656 . ?
N3 Cd1 O1 95.4(3) . 2_656 ?
N3 Cd1 O1 168.3(2) 2_656 2_656 ?
O2 Cd1 O1 78.60(15) . 2_656 ?
O2 Cd1 O1 66.42(14) 2_656 2_656 ?
O1 Cd1 O1 75.3(2) . 2_656 ?
N3 Cd1 Cu1 113.4(2) . 2_656 ?
N3 Cd1 Cu1 133.5(2) 2_656 2_656 ?
O2 Cd1 Cu1 102.73(11) . 2_656 ?
O2 Cd1 Cu1 34.30(10) 2_656 2_656 ?
O1 Cd1 Cu1 62.81(11) . 2_656 ?
O1 Cd1 Cu1 35.63(10) 2_656 2_656 ?
N3 Cd1 Cu1 133.5(2) . . ?
N3 Cd1 Cu1 113.4(2) 2_656 . ?
O2 Cd1 Cu1 34.30(10) . . ?
O2 Cd1 Cu1 102.74(11) 2_656 . ?
O1 Cd1 Cu1 35.63(10) . . ?
O1 Cd1 Cu1 62.81(11) 2_656 . ?
Cu1 Cd1 Cu1 73.35(3) 2_656 . ?
O2 Cu1 O1 83.36(17) . . ?
O2 Cu1 N1 169.7(2) . . ?
O1 Cu1 N1 91.2(2) . . ?
O2 Cu1 N2 89.7(2) . . ?
O1 Cu1 N2 164.73(19) . . ?
N1 Cu1 N2 97.6(2) . . ?
O2 Cu1 Cd1 41.32(11) . . ?
O1 Cu1 Cd1 46.83(12) . . ?
N1 Cu1 Cd1 136.42(17) . . ?
N2 Cu1 Cd1 121.06(16) . . ?
C7 N1 C8 119.7(6) . . ?
C7 N1 Cu1 125.2(5) . . ?
C8 N1 Cu1 115.0(5) . . ?
C11 N2 C10 117.7(6) . . ?
C11 N2 Cu1 122.7(5) . . ?
C10 N2 Cu1 119.2(5) . . ?
C19 N3 Cd1 148.5(8) . . ?
C20B N4 C19 120(3) . . ?
C20A N4 C19 122(5) . . ?
C20C N4 C19 119(2) . . ?
C1 O1 Cu1 128.7(4) . . ?
C1 O1 Cd1 133.5(4) . . ?
Cu1 O1 Cd1 97.54(16) . . ?
C18 O2 Cu1 121.3(4) . . ?
C18 O2 Cd1 133.8(4) . . ?
Cu1 O2 Cd1 104.39(17) . . ?
N5A C20A N4 154(5) . . ?
N5B C20B N4 161(5) . . ?
N5C C20C N4 169(4) . . ?

loop_
_geom_bond_atom_site_label_1
_geom_bond_atom_site_label_2
_geom_bond_distance
_geom_bond_site_symmetry_2
_geom_bond_publ_flag
C1 O1 1.321(7) . ?
C1 C2 1.376(9) . ?
C1 C6 1.406(9) . ?
C2 C3 1.356(9) . ?
C2 H2 0.9300 . ?
C3 C4 1.389(13) . ?
C3 H3 0.9300 . ?
C4 C5 1.333(12) . ?
C4 H4 0.9300 . ?
C5 C6 1.383(9) . ?
C5 H5 0.9300 . ?
C6 C7 1.423(10) . ?
C7 N1 1.244(9) . ?
C7 H7 0.9300 . ?
C8 N1 1.470(10) . ?
C8 C9 1.544(12) . ?
C8 H8A 0.9700 . ?
C8 H8B 0.9700 . ?
C9 C10 1.433(12) . ?
C9 H9A 0.9700 . ?
C9 H9B 0.9700 . ?
C10 N2 1.470(9) . ?
C10 H10A 0.9700 . ?
C10 H10B 0.9700 . ?
C11 N2 1.267(9) . ?
C11 C13 1.454(11) . ?
C11 C12 1.536(10) . ?
C12 H12A 0.9600 . ?
C12 H12B 0.9600 . ?
C12 H12C 0.9600 . ?
C13 C18 1.366(9) . ?
C13 C14 1.451(10) . ?
C14 C15 1.367(14) . ?
C14 H14 0.9300 . ?
C15 C16 1.391(13) . ?
C15 H15 0.9300 . ?
C16 C17 1.341(10) . ?
C16 H16 0.9300 . ?
C17 C18 1.401(10) . ?
C17 H17 0.9300 . ?
C18 O2 1.323(7) . ?
C19 N3 1.072(11) . ?
C19 N4 1.298(13) . ?
Cd1 N3 2.207(8) . ?
Cd1 N3 2.207(8) 2_656 ?
Cd1 O2 2.213(4) . ?
Cd1 O2 2.213(4) 2_656 ?
Cd1 O1 2.388(4) . ?
Cd1 O1 2.388(4) 2_656 ?
Cd1 Cu1 3.2465(9) 2_656 ?
Cd1 Cu1 3.2465(9) . ?
Cu1 O2 1.889(4) . ?
Cu1 O1 1.908(4) . ?
Cu1 N1 1.940(6) . ?
Cu1 N2 1.984(5) . ?
N4 C20B 1.198(17) . ?
N4 C20A 1.234(18) . ?
N4 C20C 1.249(15) . ?
N5A C20A 1.210(19) . ?
N5B C20B 1.194(18) . ?
N5C C20C 1.193(16) . ?

loop_
_geom_hbond_atom_site_label_D
_geom_hbond_atom_site_label_H
_geom_hbond_atom_site_label_A
_geom_hbond_distance_DH
_geom_hbond_distance_HA
_geom_hbond_distance_DA
_geom_hbond_angle_DHA
_geom_hbond_site_symmetry_A
C12 H12B N5B 0.96 2.67 3.41(3) 134.8 4_656
